data_7059864
loop_
_publ_author_name
'Drescher, Wiebke'
'Borner, Corinna'
'Kleeberg, Christian'

_publ_section_title
;
 Stability and decomposition of copper(i) boryl complexes:
 [(IDipp)Cu--Bneop], [(IDipp*)Cu--Bneop] and copper clusters
;
_journal_issue 33
_journal_name_full 'New Journal of Chemistry'
_journal_page_first 14957
_journal_page_last 14964
_journal_paper_doi 10.1039/D0NJ03166F
_journal_volume 45
_journal_year 2021
_chemical_formula_moiety 'C32 H46 B Cu N2 O2, C4 H8 O'
_chemical_formula_sum 'C36 H54 B Cu N2 O3'
_chemical_formula_weight 637.16
_space_group_crystal_system monoclinic
_space_group_IT_number 14
_space_group_name_Hall '-P 2yn'
_space_group_name_H-M_alt 'P 1 21/n 1'
_atom_sites_solution_hydrogens geom
_atom_sites_solution_primary iterative
_atom_sites_solution_secondary difmap
_audit_creation_method SHELXL-2018/3
_audit_update_record
;
2020-06-05 deposited with the CCDC.	2020-07-28 downloaded from the CCDC.
;
_cell_angle_alpha 90
_cell_angle_beta 93.438(2)
_cell_angle_gamma 90
_cell_formula_units_Z 4
_cell_length_a 10.6114(2)
_cell_length_b 15.0816(4)
_cell_length_c 22.6645(5)
_cell_measurement_reflns_used 17684
_cell_measurement_temperature 100(2)
_cell_measurement_theta_max 77.2130
_cell_measurement_theta_min 4.5100
_cell_volume 3620.63(14)
_computing_cell_refinement
;
 CrysAlisPro 1.171.40.21a (Rigaku Oxford Diffraction, 2018)
;
_computing_data_collection
;
 CrysAlisPro 1.171.40.21a (Rigaku Oxford Diffraction, 2018)
;
_computing_data_reduction
;
 CrysAlisPro 1.171.40.21a (Rigaku Oxford Diffraction, 2018)
;
_computing_molecular_graphics
;
 Diamond, Crystal Impact, H. Putz and K. Brandenburg GbR, Bonn, Germany, 2020.
;
_computing_publication_material
;
 WinGX v2014.1 (L. J. Farrugia, J. Appl. Cryst., 2012, 45, 849-854.)
;
_computing_structure_refinement
;
 SHELXL-2018/3 (G. M. Sheldrick, Acta Cryst., 2015, C71, 3--8)
;
_computing_structure_solution
;
 SHELXT (Ver. 2018/2) (G. M. Sheldrick, Acta Cryst., 2015, A71, 3--8)
;
_diffrn_ambient_environment N~2~
_diffrn_ambient_temperature 100(2)
_diffrn_detector 'CCD plate'
_diffrn_detector_type HyPix
_diffrn_measured_fraction_theta_full 0.997
_diffrn_measured_fraction_theta_max 0.984
_diffrn_measurement_device 'four-circle diffractometer'
_diffrn_measurement_device_type 'XtaLAB Synergy, Single source at home/near, HyPix'
_diffrn_measurement_method \w-scan
_diffrn_radiation_monochromator mirror
_diffrn_radiation_probe x-ray
_diffrn_radiation_type CuK\a
_diffrn_radiation_wavelength 1.54184
_diffrn_reflns_av_R_equivalents 0.0415
_diffrn_reflns_av_unetI/netI 0.0277
_diffrn_reflns_Laue_measured_fraction_full 0.997
_diffrn_reflns_Laue_measured_fraction_max 0.984
_diffrn_reflns_limit_h_max 13
_diffrn_reflns_limit_h_min -11
_diffrn_reflns_limit_k_max 19
_diffrn_reflns_limit_k_min -18
_diffrn_reflns_limit_l_max 27
_diffrn_reflns_limit_l_min -28
_diffrn_reflns_number 48009
_diffrn_reflns_point_group_measured_fraction_full 0.997
_diffrn_reflns_point_group_measured_fraction_max 0.984
_diffrn_reflns_theta_full 67.684
_diffrn_reflns_theta_max 77.957
_diffrn_reflns_theta_min 3.522
_diffrn_source 'micro-focus sealed X-ray tube'
_diffrn_source_type 'PhotonJet (Cu) X-ray Source'
_exptl_absorpt_coefficient_mu 1.109
_exptl_absorpt_correction_T_max 1.00000
_exptl_absorpt_correction_T_min 0.74122
_exptl_absorpt_correction_type multi-scan
_exptl_absorpt_process_details
;
 CrysAlisPro 1.171.40.50a (Rigaku Oxford Diffraction, 2019)
 Empirical absorption correction using spherical harmonics,
 implemented in SCALE3 ABSPACK scaling algorithm.
;
_exptl_crystal_colour 'clear colourless'
_exptl_crystal_density_diffrn 1.169
_exptl_crystal_description needle
_exptl_crystal_F_000 1368
_exptl_crystal_recrystallization_method
;
 From THF/n-pentane -40\%C.
;
_exptl_crystal_size_max 0.226
_exptl_crystal_size_mid 0.100
_exptl_crystal_size_min 0.066
_refine_diff_density_max 0.815
_refine_diff_density_min -0.316
_refine_diff_density_rms 0.075
_refine_ls_extinction_method none
_refine_ls_goodness_of_fit_ref 1.051
_refine_ls_hydrogen_treatment constr
_refine_ls_matrix_type full
_refine_ls_number_parameters 353
_refine_ls_number_reflns 7627
_refine_ls_number_restraints 0
_refine_ls_restrained_S_all 1.051
_refine_ls_R_factor_all 0.0606
_refine_ls_R_factor_gt 0.0543
_refine_ls_shift/su_max 0.001
_refine_ls_shift/su_mean 0.000
_refine_ls_structure_factor_coef Fsqd
_refine_ls_weighting_details 'w=1/[\s^2^(Fo^2^)+(0.1035P)^2^+1.2649P] where P=(Fo^2^+2Fc^2^)/3'
_refine_ls_weighting_scheme calc
_refine_ls_wR_factor_gt 0.1527
_refine_ls_wR_factor_ref 0.1598
_reflns_number_gt 6564
_reflns_number_total 7627
_reflns_threshold_expression 'I > 2\s(I)'
_cod_data_source_file d0nj03166f2.cif
_cod_data_source_block wo74wo
_cod_depositor_comments 'Adding full bibliography for 7059863--7059868.cif.'
_cod_original_sg_symbol_H-M 'P 21/n'
_cod_database_code 7059864
_shelx_shelxl_version_number 2018/3
_shelx_space_group_comment
;
The symmetry employed for this shelxl refinement is uniquely defined
by the following loop, which should always be used as a source of
symmetry information in preference to the above space-group names.
They are only intended as comments.
;

loop_
_space_group_symop_operation_xyz
'x, y, z'
'-x+1/2, y+1/2, -z+1/2'
'-x, -y, -z'
'x-1/2, -y-1/2, z-1/2'

loop_
_atom_site_label
_atom_site_type_symbol
_atom_site_fract_x
_atom_site_fract_y
_atom_site_fract_z
_atom_site_U_iso_or_equiv
_atom_site_adp_type
_atom_site_occupancy
_atom_site_site_symmetry_order
_atom_site_calc_flag
_atom_site_refinement_flags_posn
_atom_site_refinement_flags_adp
_atom_site_refinement_flags_occupancy
_atom_site_disorder_assembly
_atom_site_disorder_group
C1 C 0.67312(16) 0.53561(13) 0.70303(8) 0.0343(4) Uani 1 1 d . . . . .
C2 C 0.69052(19) 0.38729(14) 0.71943(9) 0.0388(4) Uani 1 1 d . . . . .
H2 H 0.687919 0.325207 0.712375 0.047 Uiso 1 1 calc R U . . .
C3 C 0.72662(19) 0.42790(14) 0.77042(9) 0.0387(4) Uani 1 1 d . . . . .
H3 H 0.754869 0.400335 0.806518 0.046 Uiso 1 1 calc R U . . .
C4 C 0.61870(17) 0.43597(14) 0.61815(8) 0.0353(4) Uani 1 1 d . . . . .
C5 C 0.49411(18) 0.40934(13) 0.60444(9) 0.0368(4) Uani 1 1 d . . . . .
C6 C 0.4607(2) 0.38740(14) 0.54607(9) 0.0410(4) Uani 1 1 d . . . . .
H6 H 0.376369 0.370091 0.535225 0.049 Uiso 1 1 calc R U . . .
C7 C 0.5492(2) 0.39049(15) 0.50338(10) 0.0443(5) Uani 1 1 d . . . . .
H7 H 0.525791 0.373716 0.463828 0.053 Uiso 1 1 calc R U . . .
C8 C 0.6712(2) 0.41790(15) 0.51829(9) 0.0435(5) Uani 1 1 d . . . . .
H8 H 0.730484 0.420246 0.488554 0.052 Uiso 1 1 calc R U . . .
C9 C 0.70924(19) 0.44217(15) 0.57593(9) 0.0402(4) Uani 1 1 d . . . . .
C10 C 0.39715(18) 0.40976(16) 0.65130(10) 0.0437(5) Uani 1 1 d . . . . .
H10 H 0.442599 0.396344 0.690204 0.052 Uiso 1 1 calc R U . . .
C11 C 0.2931(2) 0.34005(17) 0.64072(14) 0.0569(6) Uani 1 1 d . . . . .
H11A H 0.240544 0.355593 0.605181 0.085 Uiso 1 1 calc R U . . .
H11B H 0.240600 0.338270 0.674845 0.085 Uiso 1 1 calc R U . . .
H11C H 0.331498 0.281742 0.635371 0.085 Uiso 1 1 calc R U . . .
C12 C 0.3398(3) 0.50189(19) 0.65544(13) 0.0593(6) Uani 1 1 d . . . . .
H12A H 0.407389 0.545886 0.660994 0.089 Uiso 1 1 calc R U . . .
H12B H 0.285930 0.504121 0.689066 0.089 Uiso 1 1 calc R U . . .
H12C H 0.288999 0.514966 0.618927 0.089 Uiso 1 1 calc R U . . .
C13 C 0.8429(2) 0.47381(18) 0.59124(10) 0.0479(5) Uani 1 1 d . . . . .
H13 H 0.845989 0.497945 0.632403 0.057 Uiso 1 1 calc R U . . .
C14 C 0.9373(2) 0.3971(2) 0.59006(17) 0.0735(9) Uani 1 1 d . . . . .
H14A H 0.918988 0.353769 0.620633 0.110 Uiso 1 1 calc R U . . .
H14B H 1.023194 0.419940 0.597575 0.110 Uiso 1 1 calc R U . . .
H14C H 0.930082 0.368382 0.551200 0.110 Uiso 1 1 calc R U . . .
C15 C 0.8806(2) 0.54789(17) 0.55033(12) 0.0524(5) Uani 1 1 d . . . . .
H15A H 0.879538 0.525642 0.509681 0.079 Uiso 1 1 calc R U . . .
H15B H 0.965665 0.568618 0.562574 0.079 Uiso 1 1 calc R U . . .
H15C H 0.820734 0.597143 0.552377 0.079 Uiso 1 1 calc R U . . .
C16 C 0.75220(17) 0.58429(13) 0.80335(8) 0.0350(4) Uani 1 1 d . . . . .
C17 C 0.6615(2) 0.62149(15) 0.83819(10) 0.0420(4) Uani 1 1 d . . . . .
C18 C 0.7040(3) 0.67793(17) 0.88362(11) 0.0542(6) Uani 1 1 d . . . . .
H18 H 0.644725 0.703233 0.908533 0.065 Uiso 1 1 calc R U . . .
C19 C 0.8300(3) 0.69791(17) 0.89328(11) 0.0556(6) Uani 1 1 d . . . . .
H19 H 0.857037 0.736088 0.924898 0.067 Uiso 1 1 calc R U . . .
C20 C 0.9171(2) 0.66259(17) 0.85713(11) 0.0522(6) Uani 1 1 d . . . . .
H20 H 1.003688 0.677813 0.863713 0.063 Uiso 1 1 calc R U . . .
C21 C 0.88071(19) 0.60492(15) 0.81104(10) 0.0422(4) Uani 1 1 d . . . . .
C22 C 0.5210(2) 0.60443(18) 0.82546(12) 0.0525(5) Uani 1 1 d . . . . .
H22 H 0.510501 0.545407 0.805680 0.063 Uiso 1 1 calc R U . . .
C23 C 0.4468(3) 0.6038(3) 0.88143(15) 0.0757(9) Uani 1 1 d . . . . .
H23A H 0.488123 0.563808 0.910693 0.114 Uiso 1 1 calc R U . . .
H23B H 0.360502 0.583232 0.871596 0.114 Uiso 1 1 calc R U . . .
H23C H 0.444450 0.663861 0.897784 0.114 Uiso 1 1 calc R U . . .
C24 C 0.4653(2) 0.6754(2) 0.78354(12) 0.0597(6) Uani 1 1 d . . . . .
H24A H 0.472460 0.733534 0.802778 0.090 Uiso 1 1 calc R U . . .
H24B H 0.376119 0.662168 0.773554 0.090 Uiso 1 1 calc R U . . .
H24C H 0.511468 0.676083 0.747376 0.090 Uiso 1 1 calc R U . . .
C25 C 0.9767(2) 0.5691(2) 0.77041(12) 0.0561(6) Uani 1 1 d . . . . .
H25 H 0.935690 0.519348 0.747295 0.067 Uiso 1 1 calc R U . . .
C26 C 1.0913(4) 0.5321(5) 0.80375(19) 0.146(3) Uani 1 1 d . . . . .
H26A H 1.136817 0.580036 0.824974 0.219 Uiso 1 1 calc R U . . .
H26B H 1.146587 0.504387 0.775945 0.219 Uiso 1 1 calc R U . . .
H26C H 1.065229 0.487606 0.832101 0.219 Uiso 1 1 calc R U . . .
C27 C 1.0111(4) 0.6393(3) 0.72684(16) 0.0866(11) Uani 1 1 d . . . . .
H27A H 1.051922 0.689157 0.748122 0.130 Uiso 1 1 calc R U . . .
H27B H 0.934461 0.660187 0.704817 0.130 Uiso 1 1 calc R U . . .
H27C H 1.069184 0.614266 0.699240 0.130 Uiso 1 1 calc R U . . .
C28 C 0.6959(2) 0.80784(16) 0.50483(10) 0.0492(5) Uani 1 1 d . . . . .
H28A H 0.616417 0.803834 0.479773 0.059 Uiso 1 1 calc R U . . .
H28B H 0.767018 0.799160 0.479077 0.059 Uiso 1 1 calc R U . . .
C29 C 0.7057(2) 0.89883(15) 0.53242(10) 0.0453(5) Uani 1 1 d . . . . .
C30 C 0.6038(2) 0.90421(17) 0.57702(10) 0.0502(5) Uani 1 1 d . . . . .
H30A H 0.610768 0.961880 0.597827 0.060 Uiso 1 1 calc R U . . .
H30B H 0.519776 0.901668 0.555637 0.060 Uiso 1 1 calc R U . . .
C31 C 0.6813(3) 0.97010(18) 0.48525(12) 0.0648(7) Uani 1 1 d . . . . .
H31A H 0.749617 0.969410 0.457985 0.097 Uiso 1 1 calc R U . . .
H31B H 0.678035 1.028383 0.504210 0.097 Uiso 1 1 calc R U . . .
H31C H 0.600743 0.958248 0.463274 0.097 Uiso 1 1 calc R U . . .
C32 C 0.8351(3) 0.9128(2) 0.56426(13) 0.0626(7) Uani 1 1 d . . . . .
H32A H 0.850480 0.866242 0.593947 0.094 Uiso 1 1 calc R U . . .
H32B H 0.837328 0.970906 0.583712 0.094 Uiso 1 1 calc R U . . .
H32C H 0.900477 0.910400 0.535549 0.094 Uiso 1 1 calc R U . . .
B1 B 0.6567(2) 0.75082(16) 0.60500(10) 0.0382(4) Uani 1 1 d . . . . .
N1 N 0.65790(14) 0.45357(11) 0.67923(7) 0.0341(3) Uani 1 1 d . . . . .
N2 N 0.71432(15) 0.51844(11) 0.75977(7) 0.0351(3) Uani 1 1 d . . . . .
O1 O 0.69806(16) 0.73901(11) 0.54824(7) 0.0483(4) Uani 1 1 d . . . . .
O2 O 0.61338(14) 0.83421(10) 0.61959(6) 0.0425(3) Uani 1 1 d . . . . .
Cu1 Cu 0.66082(3) 0.64593(2) 0.65917(2) 0.03677(12) Uani 1 1 d . . . . .

loop_
_atom_site_aniso_label
_atom_site_aniso_U_11
_atom_site_aniso_U_22
_atom_site_aniso_U_33
_atom_site_aniso_U_23
_atom_site_aniso_U_13
_atom_site_aniso_U_12
C1 0.0273(8) 0.0420(10) 0.0335(9) 0.0035(7) 0.0004(6) -0.0010(7)
C2 0.0398(9) 0.0389(10) 0.0378(10) 0.0036(8) 0.0028(8) 0.0001(8)
C3 0.0407(10) 0.0406(10) 0.0345(9) 0.0031(8) 0.0007(7) 0.0015(8)
C4 0.0344(9) 0.0398(10) 0.0313(9) 0.0023(7) 0.0002(7) -0.0005(7)
C5 0.0333(9) 0.0375(10) 0.0392(10) 0.0025(8) 0.0000(7) 0.0016(7)
C6 0.0399(10) 0.0392(10) 0.0429(11) 0.0008(8) -0.0070(8) 0.0003(8)
C7 0.0532(12) 0.0416(11) 0.0374(10) 0.0000(8) -0.0041(9) 0.0023(9)
C8 0.0477(11) 0.0491(12) 0.0341(10) 0.0022(8) 0.0056(8) 0.0038(9)
C9 0.0374(9) 0.0463(11) 0.0371(10) 0.0039(8) 0.0041(8) 0.0003(8)
C10 0.0319(9) 0.0546(12) 0.0446(11) 0.0043(9) 0.0029(8) -0.0014(8)
C11 0.0334(10) 0.0535(13) 0.0847(18) 0.0047(12) 0.0101(11) -0.0021(9)
C12 0.0535(13) 0.0587(15) 0.0678(16) -0.0099(12) 0.0207(12) 0.0004(11)
C13 0.0359(10) 0.0671(15) 0.0411(11) 0.0031(10) 0.0062(8) -0.0059(9)
C14 0.0383(12) 0.0738(19) 0.108(2) 0.0392(18) -0.0004(13) -0.0013(11)
C15 0.0428(11) 0.0510(13) 0.0646(15) 0.0026(11) 0.0136(10) -0.0009(9)
C16 0.0341(9) 0.0366(9) 0.0340(9) 0.0033(7) 0.0001(7) -0.0024(7)
C17 0.0408(10) 0.0404(10) 0.0454(11) 0.0018(9) 0.0064(8) 0.0014(8)
C18 0.0691(15) 0.0466(12) 0.0478(12) -0.0043(10) 0.0121(11) -0.0007(11)
C19 0.0775(17) 0.0464(12) 0.0417(12) -0.0026(10) -0.0064(11) -0.0146(11)
C20 0.0497(12) 0.0529(13) 0.0520(13) 0.0073(10) -0.0132(10) -0.0174(10)
C21 0.0343(9) 0.0495(12) 0.0425(11) 0.0067(9) -0.0006(8) -0.0044(8)
C22 0.0360(10) 0.0559(13) 0.0663(15) -0.0038(11) 0.0102(10) 0.0051(9)
C23 0.0485(14) 0.097(2) 0.084(2) 0.0241(18) 0.0245(14) 0.0180(14)
C24 0.0464(12) 0.0762(17) 0.0565(14) -0.0070(13) 0.0029(10) 0.0122(12)
C25 0.0348(10) 0.0775(17) 0.0568(14) 0.0065(12) 0.0096(9) -0.0039(10)
C26 0.076(2) 0.280(8) 0.086(3) 0.072(4) 0.041(2) 0.095(4)
C27 0.087(2) 0.113(3) 0.0627(19) 0.0189(18) 0.0280(17) -0.007(2)
C28 0.0632(14) 0.0482(12) 0.0362(10) 0.0025(9) 0.0022(9) 0.0020(10)
C29 0.0534(12) 0.0426(11) 0.0401(11) 0.0028(9) 0.0056(9) 0.0020(9)
C30 0.0572(13) 0.0492(12) 0.0447(12) 0.0068(10) 0.0079(10) 0.0135(10)
C31 0.095(2) 0.0486(14) 0.0531(14) 0.0115(11) 0.0211(14) 0.0132(13)
C32 0.0576(14) 0.0736(18) 0.0574(15) -0.0026(13) 0.0092(11) -0.0180(13)
B1 0.0362(10) 0.0419(11) 0.0357(10) 0.0008(9) -0.0034(8) -0.0015(8)
N1 0.0305(7) 0.0390(8) 0.0326(8) 0.0027(6) 0.0010(6) -0.0011(6)
N2 0.0334(7) 0.0400(8) 0.0317(8) 0.0024(6) -0.0002(6) -0.0014(6)
O1 0.0677(10) 0.0412(8) 0.0362(7) 0.0018(6) 0.0032(7) 0.0028(7)
O2 0.0449(8) 0.0447(8) 0.0382(7) 0.0048(6) 0.0037(6) 0.0065(6)
Cu1 0.03639(18) 0.03913(19) 0.03436(18) 0.00323(11) -0.00150(12) -0.00101(10)

loop_
_atom_type_symbol
_atom_type_description
_atom_type_scat_dispersion_real
_atom_type_scat_dispersion_imag
_atom_type_scat_source
C C 0.0181 0.0091 'International Tables Vol C Tables 4.2.6.8 and 6.1.1.4'
H H 0.0000 0.0000 'International Tables Vol C Tables 4.2.6.8 and 6.1.1.4'
B B 0.0090 0.0039 'International Tables Vol C Tables 4.2.6.8 and 6.1.1.4'
N N 0.0311 0.0180 'International Tables Vol C Tables 4.2.6.8 and 6.1.1.4'
O O 0.0492 0.0322 'International Tables Vol C Tables 4.2.6.8 and 6.1.1.4'
Cu Cu -1.9646 0.5888 'International Tables Vol C Tables 4.2.6.8 and 6.1.1.4'

loop_
_geom_angle_atom_site_label_1
_geom_angle_atom_site_label_2
_geom_angle_atom_site_label_3
_geom_angle
_geom_angle_site_symmetry_1
_geom_angle_site_symmetry_3
_geom_angle_publ_flag
N1 C1 N2 103.10(16) . . ?
N1 C1 Cu1 125.21(14) . . ?
N2 C1 Cu1 131.09(15) . . ?
C3 C2 N1 106.53(18) . . ?
C2 C3 N2 106.21(18) . . ?
C5 C4 C9 123.09(18) . . ?
C5 C4 N1 118.64(16) . . ?
C9 C4 N1 118.20(17) . . ?
C6 C5 C4 117.65(18) . . ?
C6 C5 C10 121.38(18) . . ?
C4 C5 C10 120.87(18) . . ?
C5 C6 C7 120.70(19) . . ?
C8 C7 C6 120.2(2) . . ?
C7 C8 C9 121.53(19) . . ?
C8 C9 C4 116.83(19) . . ?
C8 C9 C13 120.79(18) . . ?
C4 C9 C13 122.37(18) . . ?
C12 C10 C5 109.66(18) . . ?
C12 C10 C11 110.39(19) . . ?
C5 C10 C11 113.5(2) . . ?
C9 C13 C15 111.60(19) . . ?
C9 C13 C14 111.2(2) . . ?
C15 C13 C14 110.38(19) . . ?
C17 C16 C21 122.62(19) . . ?
C17 C16 N2 119.36(17) . . ?
C21 C16 N2 117.93(17) . . ?
C18 C17 C16 117.4(2) . . ?
C18 C17 C22 120.9(2) . . ?
C16 C17 C22 121.6(2) . . ?
C19 C18 C17 121.4(2) . . ?
C18 C19 C20 120.1(2) . . ?
C19 C20 C21 121.4(2) . . ?
C20 C21 C16 117.1(2) . . ?
C20 C21 C25 120.8(2) . . ?
C16 C21 C25 122.1(2) . . ?
C17 C22 C24 109.7(2) . . ?
C17 C22 C23 112.9(2) . . ?
C24 C22 C23 108.7(2) . . ?
C26 C25 C27 111.8(3) . . ?
C26 C25 C21 112.4(2) . . ?
C27 C25 C21 110.2(3) . . ?
O1 C28 C29 112.17(18) . . ?
C28 C29 C30 106.8(2) . . ?
C28 C29 C32 111.1(2) . . ?
C30 C29 C32 109.4(2) . . ?
C28 C29 C31 110.2(2) . . ?
C30 C29 C31 109.2(2) . . ?
C32 C29 C31 110.1(2) . . ?
O2 C30 C29 112.55(18) . . ?
O2 B1 O1 117.58(19) . . ?
O2 B1 Cu1 124.49(16) . . ?
O1 B1 Cu1 117.92(16) . . ?
C1 N1 C2 112.24(16) . . ?
C1 N1 C4 124.69(16) . . ?
C2 N1 C4 122.99(17) . . ?
C1 N2 C3 111.90(17) . . ?
C1 N2 C16 125.33(17) . . ?
C3 N2 C16 122.56(16) . . ?
B1 O1 C28 123.29(18) . . ?
B1 O2 C30 121.35(17) . . ?
C1 Cu1 B1 172.45(9) . . ?

loop_
_geom_bond_atom_site_label_1
_geom_bond_atom_site_label_2
_geom_bond_distance
_geom_bond_site_symmetry_2
_geom_bond_publ_flag
C1 N1 1.356(3) . ?
C1 N2 1.358(2) . ?
C1 Cu1 1.9386(19) . ?
C2 C3 1.343(3) . ?
C2 N1 1.383(3) . ?
C3 N2 1.391(3) . ?
C4 C5 1.399(3) . ?
C4 C9 1.399(3) . ?
C4 N1 1.446(2) . ?
C5 C6 1.389(3) . ?
C5 C10 1.522(3) . ?
C6 C7 1.389(3) . ?
C7 C8 1.381(3) . ?
C8 C9 1.393(3) . ?
C9 C13 1.517(3) . ?
C10 C12 1.522(4) . ?
C10 C11 1.533(3) . ?
C13 C15 1.521(3) . ?
C13 C14 1.532(4) . ?
C16 C17 1.399(3) . ?
C16 C21 1.399(3) . ?
C16 N2 1.441(3) . ?
C17 C18 1.390(3) . ?
C17 C22 1.523(3) . ?
C18 C19 1.375(4) . ?
C19 C20 1.379(4) . ?
C20 C21 1.396(3) . ?
C21 C25 1.513(3) . ?
C22 C24 1.527(4) . ?
C22 C23 1.532(4) . ?
C25 C26 1.500(4) . ?
C25 C27 1.508(4) . ?
C28 O1 1.429(3) . ?
C28 C29 1.509(3) . ?
C29 C30 1.526(3) . ?
C29 C32 1.527(4) . ?
C29 C31 1.527(3) . ?
C30 O2 1.430(3) . ?
B1 O2 1.386(3) . ?
B1 O1 1.395(3) . ?
B1 Cu1 2.001(2) . ?

loop_
_geom_torsion_atom_site_label_1
_geom_torsion_atom_site_label_2
_geom_torsion_atom_site_label_3
_geom_torsion_atom_site_label_4
_geom_torsion
_geom_torsion_site_symmetry_1
_geom_torsion_site_symmetry_2
_geom_torsion_site_symmetry_3
_geom_torsion_site_symmetry_4
_geom_torsion_publ_flag
N1 C2 C3 N2 0.2(2) . . . . ?
C9 C4 C5 C6 0.7(3) . . . . ?
N1 C4 C5 C6 -176.03(18) . . . . ?
C9 C4 C5 C10 -175.8(2) . . . . ?
N1 C4 C5 C10 7.5(3) . . . . ?
C4 C5 C6 C7 1.1(3) . . . . ?
C10 C5 C6 C7 177.6(2) . . . . ?
C5 C6 C7 C8 -1.8(3) . . . . ?
C6 C7 C8 C9 0.6(3) . . . . ?
C7 C8 C9 C4 1.1(3) . . . . ?
C7 C8 C9 C13 -178.8(2) . . . . ?
C5 C4 C9 C8 -1.8(3) . . . . ?
N1 C4 C9 C8 174.96(19) . . . . ?
C5 C4 C9 C13 178.1(2) . . . . ?
N1 C4 C9 C13 -5.2(3) . . . . ?
C6 C5 C10 C12 -91.5(3) . . . . ?
C4 C5 C10 C12 84.9(2) . . . . ?
C6 C5 C10 C11 32.5(3) . . . . ?
C4 C5 C10 C11 -151.1(2) . . . . ?
C8 C9 C13 C15 51.7(3) . . . . ?
C4 C9 C13 C15 -128.2(2) . . . . ?
C8 C9 C13 C14 -72.0(3) . . . . ?
C4 C9 C13 C14 108.1(3) . . . . ?
C21 C16 C17 C18 -2.9(3) . . . . ?
N2 C16 C17 C18 173.6(2) . . . . ?
C21 C16 C17 C22 174.4(2) . . . . ?
N2 C16 C17 C22 -9.0(3) . . . . ?
C16 C17 C18 C19 1.3(4) . . . . ?
C22 C17 C18 C19 -176.1(2) . . . . ?
C17 C18 C19 C20 0.8(4) . . . . ?
C18 C19 C20 C21 -1.3(4) . . . . ?
C19 C20 C21 C16 -0.3(3) . . . . ?
C19 C20 C21 C25 177.9(2) . . . . ?
C17 C16 C21 C20 2.4(3) . . . . ?
N2 C16 C21 C20 -174.16(19) . . . . ?
C17 C16 C21 C25 -175.7(2) . . . . ?
N2 C16 C21 C25 7.7(3) . . . . ?
C18 C17 C22 C24 86.8(3) . . . . ?
C16 C17 C22 C24 -90.5(3) . . . . ?
C18 C17 C22 C23 -34.7(3) . . . . ?
C16 C17 C22 C23 148.1(2) . . . . ?
C20 C21 C25 C26 49.2(4) . . . . ?
C16 C21 C25 C26 -132.7(4) . . . . ?
C20 C21 C25 C27 -76.3(3) . . . . ?
C16 C21 C25 C27 101.8(3) . . . . ?
O1 C28 C29 C30 -52.2(3) . . . . ?
O1 C28 C29 C32 67.0(3) . . . . ?
O1 C28 C29 C31 -170.7(2) . . . . ?
C28 C29 C30 O2 55.4(3) . . . . ?
C32 C29 C30 O2 -64.9(3) . . . . ?
C31 C29 C30 O2 174.6(2) . . . . ?
N2 C1 N1 C2 -0.99(19) . . . . ?
Cu1 C1 N1 C2 170.91(13) . . . . ?
N2 C1 N1 C4 -177.88(16) . . . . ?
Cu1 C1 N1 C4 -6.0(2) . . . . ?
C3 C2 N1 C1 0.5(2) . . . . ?
C3 C2 N1 C4 177.43(16) . . . . ?
C5 C4 N1 C1 -103.3(2) . . . . ?
C9 C4 N1 C1 79.8(2) . . . . ?
C5 C4 N1 C2 80.1(2) . . . . ?
C9 C4 N1 C2 -96.7(2) . . . . ?
N1 C1 N2 C3 1.2(2) . . . . ?
Cu1 C1 N2 C3 -170.07(14) . . . . ?
N1 C1 N2 C16 175.97(16) . . . . ?
Cu1 C1 N2 C16 4.7(3) . . . . ?
C2 C3 N2 C1 -0.9(2) . . . . ?
C2 C3 N2 C16 -175.89(16) . . . . ?
C17 C16 N2 C1 88.5(2) . . . . ?
C21 C16 N2 C1 -94.8(2) . . . . ?
C17 C16 N2 C3 -97.2(2) . . . . ?
C21 C16 N2 C3 79.5(2) . . . . ?
O2 B1 O1 C28 -0.9(3) . . . . ?
Cu1 B1 O1 C28 177.87(17) . . . . ?
C29 C28 O1 B1 27.3(3) . . . . ?
O1 B1 O2 C30 3.8(3) . . . . ?
Cu1 B1 O2 C30 -174.92(17) . . . . ?
C29 C30 O2 B1 -32.6(3) . . . . ?
